data_4322202
loop_
_publ_author_name
'Joseph L. Thorman'
'Ilia A. Guzei'
'Victor G. Young'
'L. Keith Woo'

_publ_contact_author_address
;
   Department of Chemistry
   Iowa State University of Science and Technology
   Ames, Iowa, 50011
   USA
;
_publ_contact_author_email iguzei@iastate.edu
_publ_contact_author_fax +515-294-5717
_publ_contact_author_name
;
Ilia A. Guzei
;
_publ_contact_author_phone +515-294-6419
_publ_section_title
;
 Synthesis, Structure, and Reactivity of Zirconium and Hafnium Imido
 Metalloporphyrins
;
_journal_name_full 'Inorganic Chemistry'
_journal_page_first 3814
_journal_page_last 3824
_journal_paper_doi 10.1021/ic981399j
_journal_volume 38
_journal_year 1999
_chemical_compound_source 'J. Thorman / Prof. K. Woo - ISU'
_chemical_formula_sum 'C70.5 H69 Hf N5'
_chemical_formula_weight 1164.80
_chemical_name_common 98063
_chemical_name_systematic
; 
 ? 
;
_space_group_IT_number 14
_symmetry_cell_setting monoclinic
_symmetry_space_group_name_Hall '-P 2yn'
_symmetry_space_group_name_H-M 'P 1 21/n 1'
_atom_sites_solution_hydrogens geom
_atom_sites_solution_primary direct
_atom_sites_solution_secondary difmap
_audit_creation_method SHELXL
_cell_angle_alpha 90.00
_cell_angle_beta 104.029(1)
_cell_angle_gamma 90.00
_cell_formula_units_Z 4
_cell_length_a 16.6081(2)
_cell_length_b 18.6360(3)
_cell_length_c 19.3910(1)
_cell_measurement_temperature 173(2)
_cell_volume 5822.67(12)
_computing_structure_refinement 'SHELXL-93 (Sheldrick, 1993)'
_computing_structure_solution 'SHELXS-86 (Sheldrick, 1990)'
_diffrn_ambient_temperature 173(2)
_diffrn_radiation_monochromator graphite
_diffrn_radiation_source 'fine-focus sealed tube'
_diffrn_radiation_type MoK\a
_diffrn_radiation_wavelength 0.71073
_diffrn_reflns_av_R_equivalents 0.0270
_diffrn_reflns_av_sigmaI/netI 0.0318
_diffrn_reflns_limit_h_max 19
_diffrn_reflns_limit_h_min -19
_diffrn_reflns_limit_k_max 22
_diffrn_reflns_limit_k_min 0
_diffrn_reflns_limit_l_max 23
_diffrn_reflns_limit_l_min 0
_diffrn_reflns_number 32323
_diffrn_reflns_theta_max 25.06
_diffrn_reflns_theta_min 1.45
_exptl_absorpt_coefficient_mu 1.838
_exptl_absorpt_correction_T_max 1.000
_exptl_absorpt_correction_T_min 0.860
_exptl_absorpt_correction_type 'SADABS (Sheldrick, 1996) '
_exptl_crystal_colour Purple
_exptl_crystal_density_diffrn 1.329
_exptl_crystal_description Block
_exptl_crystal_F_000 2396
_exptl_crystal_size_max 0.28
_exptl_crystal_size_mid 0.24
_exptl_crystal_size_min 0.12
_refine_diff_density_max 0.444
_refine_diff_density_min -1.079
_refine_diff_density_rms 0.098
_refine_ls_extinction_method none
_refine_ls_goodness_of_fit_all 1.055
_refine_ls_goodness_of_fit_obs 1.076
_refine_ls_matrix_type full
_refine_ls_number_parameters 694
_refine_ls_number_reflns 10215
_refine_ls_number_restraints 0
_refine_ls_restrained_S_all 1.055
_refine_ls_restrained_S_obs 1.076
_refine_ls_R_factor_all 0.0343
_refine_ls_R_factor_obs 0.0263
_refine_ls_shift/esd_max -0.011
_refine_ls_shift/esd_mean 0.001
_refine_ls_structure_factor_coef Fsqd
_refine_ls_weighting_details 'w=1/[\s^2^(Fo^2^)+(0.0208P)^2^+6.0854P] where P=(Fo^2^+2Fc^2^)/3'
_refine_ls_weighting_scheme calc
_refine_ls_wR_factor_all 0.0602
_refine_ls_wR_factor_obs 0.0573
_reflns_number_observed 9002
_reflns_number_total 10215
_reflns_observed_criterion >2sigma(I)
_cod_data_source_file ic981399j_2.cif
_cod_data_source_block 98063
_cod_depositor_comments
;
The following automatic conversions were performed:

'_refine_ls_weighting_scheme' value 'calc
w=1/[\s^2^(Fo^2^)+(0.0208P)^2^+6.0854P] where P=(Fo^2^+2Fc^2^)/3' was
changed to 'calc'. New tag '_refine_ls_weighting_details' was
created. The value of the new tag was set to
'w=1/[\s^2^(Fo^2^)+(0.0208P)^2^+6.0854P] where P=(Fo^2^+2Fc^2^)/3'.

Automatic conversion script
Id: cif_fix_values 3143 2015-03-26 13:38:13Z robertas 
;
_cod_original_sg_symbol_H-M 'P -1'
_cod_original_formula_sum 'C70.50 H69 Hf N5'
_cod_database_code 4322202

loop_
_symmetry_equiv_pos_as_xyz
'x, y, z'
'-x+1/2, y+1/2, -z+1/2'
'-x, -y, -z'
'x-1/2, -y-1/2, z-1/2'

loop_
_atom_site_aniso_label
_atom_site_aniso_U_11
_atom_site_aniso_U_22
_atom_site_aniso_U_33
_atom_site_aniso_U_23
_atom_site_aniso_U_13
_atom_site_aniso_U_12
Hf1 0.01875(6) 0.01997(7) 0.01785(7) -0.00009(5) 0.00186(4) -0.00046(5)
N1 0.0204(12) 0.0253(13) 0.0205(12) 0.0021(10) 0.0025(10) -0.0029(10)
N2 0.0198(12) 0.0256(12) 0.0196(12) 0.0009(10) 0.0026(9) 0.0007(10)
N3 0.0211(12) 0.0227(12) 0.0211(12) -0.0019(10) 0.0009(10) 0.0004(10)
N4 0.0209(12) 0.0239(13) 0.0198(12) -0.0005(10) 0.0031(10) -0.0009(10)
C1 0.0245(15) 0.026(2) 0.026(2) 0.0018(12) 0.0063(12) 0.0004(12)
C2 0.029(2) 0.044(2) 0.025(2) 0.0006(14) 0.0092(13) -0.0054(14)
C3 0.034(2) 0.042(2) 0.018(2) 0.0019(13) 0.0045(13) -0.0043(14)
C4 0.029(2) 0.0245(15) 0.0208(15) 0.0007(12) 0.0032(12) -0.0006(12)
C5 0.0256(15) 0.0244(15) 0.023(2) 0.0028(12) -0.0015(12) -0.0007(12)
C6 0.0232(14) 0.0217(14) 0.022(2) 0.0024(12) -0.0001(12) 0.0007(12)
C7 0.0242(15) 0.033(2) 0.025(2) 0.0045(13) -0.0012(12) 0.0014(13)
C8 0.0188(14) 0.037(2) 0.030(2) 0.0018(14) 0.0011(12) -0.0006(13)
C9 0.0213(14) 0.0220(14) 0.026(2) 0.0023(12) 0.0025(12) 0.0019(12)
C10 0.027(2) 0.0226(15) 0.025(2) 0.0016(12) 0.0042(12) 0.0029(12)
C11 0.0242(15) 0.025(2) 0.025(2) -0.0009(12) 0.0065(12) 0.0007(12)
C12 0.028(2) 0.030(2) 0.027(2) -0.0038(13) 0.0097(13) -0.0009(13)
C13 0.029(2) 0.031(2) 0.021(2) 0.0003(12) 0.0049(12) 0.0009(13)
C14 0.0262(15) 0.0199(14) 0.0205(15) -0.0023(11) 0.0034(12) 0.0000(12)
C15 0.028(2) 0.0195(14) 0.023(2) -0.0022(12) 0.0015(12) 0.0005(12)
C16 0.0235(14) 0.0204(14) 0.0227(15) -0.0019(12) 0.0005(12) 0.0002(11)
C17 0.0229(15) 0.032(2) 0.024(2) 0.0014(13) -0.0026(12) -0.0004(13)
C18 0.0203(14) 0.029(2) 0.029(2) 0.0010(13) -0.0006(12) -0.0006(12)
C19 0.0203(14) 0.0208(14) 0.027(2) 0.0000(12) 0.0019(12) 0.0005(11)
C20 0.0204(14) 0.0232(14) 0.030(2) -0.0007(12) 0.0063(12) -0.0006(12)
C21 0.0234(15) 0.038(2) 0.0196(15) 0.0013(13) 0.0026(12) -0.0037(13)
C22 0.058(2) 0.039(2) 0.030(2) -0.002(2) -0.003(2) 0.003(2)
C23 0.057(2) 0.055(2) 0.036(2) -0.015(2) 0.001(2) -0.006(2)
C24 0.023(2) 0.082(3) 0.024(2) -0.008(2) 0.0044(13) -0.004(2)
C25 0.041(2) 0.076(3) 0.028(2) 0.012(2) 0.001(2) 0.014(2)
C26 0.041(2) 0.044(2) 0.032(2) 0.002(2) 0.0000(15) 0.008(2)
C27 0.033(2) 0.147(5) 0.028(2) -0.021(2) 0.000(2) 0.002(2)
C28 0.0234(15) 0.043(2) 0.023(2) 0.0004(14) 0.0042(12) 0.0000(13)
C29 0.032(2) 0.050(2) 0.046(2) 0.011(2) 0.010(2) 0.001(2)
C30 0.036(2) 0.073(3) 0.050(2) 0.015(2) 0.016(2) -0.009(2)
C31 0.027(2) 0.100(3) 0.031(2) 0.000(2) 0.0099(15) -0.001(2)
C32 0.031(2) 0.080(3) 0.043(2) 0.004(2) 0.012(2) 0.019(2)
C33 0.034(2) 0.050(2) 0.043(2) 0.007(2) 0.011(2) 0.012(2)
C34 0.037(2) 0.155(5) 0.057(3) 0.009(3) 0.023(2) 0.000(3)
C35 0.0246(15) 0.026(2) 0.022(2) 0.0004(12) 0.0009(12) -0.0023(12)
C36 0.0261(15) 0.029(2) 0.030(2) -0.0004(13) 0.0053(13) 0.0008(13)
C37 0.027(2) 0.036(2) 0.035(2) 0.0099(15) 0.0009(13) 0.0068(14)
C38 0.027(2) 0.044(2) 0.024(2) 0.0049(14) -0.0004(13) -0.0031(14)
C39 0.039(2) 0.038(2) 0.026(2) -0.0051(14) 0.0023(14) -0.0027(15)
C40 0.033(2) 0.025(2) 0.026(2) 0.0027(13) -0.0002(13) 0.0024(13)
C41 0.041(2) 0.074(3) 0.028(2) 0.009(2) -0.0044(15) 0.004(2)
C42 0.0247(15) 0.028(2) 0.025(2) -0.0029(13) 0.0036(12) -0.0030(12)
C43 0.033(2) 0.033(2) 0.041(2) 0.0004(15) 0.0105(15) 0.0001(14)
C44 0.027(2) 0.047(2) 0.047(2) -0.001(2) 0.0108(15) 0.0052(15)
C45 0.030(2) 0.053(2) 0.045(2) 0.001(2) 0.0122(15) -0.007(2)
C46 0.038(2) 0.043(2) 0.056(2) 0.012(2) 0.015(2) -0.008(2)
C47 0.031(2) 0.037(2) 0.047(2) 0.007(2) 0.0105(15) 0.0014(14)
C48 0.039(2) 0.088(3) 0.075(3) 0.012(3) 0.028(2) -0.004(2)
N5 0.0251(12) 0.0252(13) 0.0203(12) 0.0002(10) 0.0030(10) 0.0004(10)
C49 0.0199(13) 0.0205(14) 0.0251(15) 0.0010(12) 0.0024(11) 0.0000(12)
C50 0.0242(14) 0.026(2) 0.027(2) -0.0028(13) 0.0029(12) 0.0027(12)
C51 0.034(2) 0.027(2) 0.033(2) -0.0085(14) 0.0063(14) 0.0015(13)
C52 0.047(2) 0.021(2) 0.045(2) 0.0013(15) 0.006(2) 0.0040(14)
C53 0.043(2) 0.026(2) 0.030(2) 0.0048(14) 0.0051(14) 0.0014(14)
C54 0.0272(15) 0.025(2) 0.027(2) 0.0010(13) 0.0021(12) 0.0016(13)
C55 0.034(2) 0.029(2) 0.027(2) -0.0047(13) 0.0044(13) 0.0055(13)
C56 0.053(2) 0.042(2) 0.028(2) -0.008(2) 0.003(2) 0.007(2)
C57 0.048(2) 0.051(2) 0.035(2) 0.002(2) 0.016(2) 0.002(2)
C58 0.041(2) 0.023(2) 0.022(2) 0.0025(12) 0.0022(13) 0.0016(13)
C59 0.048(2) 0.045(2) 0.040(2) -0.006(2) 0.008(2) 0.002(2)
C60 0.055(2) 0.045(2) 0.030(2) 0.000(2) -0.001(2) 0.009(2)
C61 0.064(3) 0.060(3) 0.076(3) -0.025(2) 0.010(2) 0.002(2)
C62 0.099(4) 0.075(3) 0.053(3) -0.013(2) 0.030(3) 0.010(3)
C63 0.075(4) 0.104(4) 0.085(4) -0.015(3) 0.038(3) 0.010(3)
C64 0.065(3) 0.125(5) 0.097(5) -0.018(4) 0.016(3) 0.025(3)
C65 0.080(4) 0.104(4) 0.076(4) 0.011(3) 0.009(3) 0.012(3)
C66 0.083(4) 0.066(3) 0.079(4) -0.004(3) 0.038(3) -0.011(3)
C67 0.088(4) 0.122(5) 0.112(5) -0.038(4) -0.015(4) 0.007(4)
C68 0.103(4) 0.088(4) 0.058(3) 0.018(3) 0.036(3) 0.009(3)
C69 0.095(4) 0.101(4) 0.061(3) 0.025(3) 0.025(3) 0.005(3)
C70 0.122(5) 0.126(5) 0.082(4) 0.017(4) 0.042(4) 0.035(4)
C70' 0.122(5) 0.126(5) 0.082(4) 0.017(4) 0.042(4) 0.035(4)
C71' 0.104(9) 0.103(9) 0.082(8) 0.005(7) 0.052(7) 0.018(7)

loop_
_atom_site_label
_atom_site_type_symbol
_atom_site_fract_x
_atom_site_fract_y
_atom_site_fract_z
_atom_site_U_iso_or_equiv
_atom_site_thermal_displace_type
_atom_site_occupancy
_atom_site_calc_flag
_atom_site_refinement_flags
_atom_site_disorder_group
Hf1 Hf -0.087843(7) 0.852927(6) 0.366437(6) 0.01930(4) Uani 1 d . .
N1 N -0.05394(14) 0.89105(12) 0.27095(12) 0.0225(5) Uani 1 d . .
N2 N -0.21251(14) 0.88714(12) 0.31219(12) 0.0220(5) Uani 1 d . .
N3 N -0.12337(14) 0.89067(12) 0.46204(12) 0.0223(5) Uani 1 d . .
N4 N 0.03442(14) 0.89506(12) 0.42062(12) 0.0219(5) Uani 1 d . .
C1 C 0.0252(2) 0.9030(2) 0.2622(2) 0.0255(6) Uani 1 d . .
C2 C 0.0209(2) 0.9055(2) 0.1872(2) 0.0324(7) Uani 1 d . .
H2A H 0.0662(2) 0.9129(2) 0.1662(2) 0.039 Uiso 1 calc R .
C3 C -0.0589(2) 0.8953(2) 0.1522(2) 0.0317(7) Uani 1 d . .
H3A H -0.0796(2) 0.8939(2) 0.1020(2) 0.038 Uiso 1 calc R .
C4 C -0.1068(2) 0.8870(2) 0.20389(15) 0.0254(6) Uani 1 d . .
C5 C -0.1935(2) 0.8796(2) 0.18916(15) 0.0254(6) Uani 1 d . .
C6 C -0.2423(2) 0.88091(15) 0.23918(15) 0.0234(6) Uani 1 d . .
C7 C -0.3309(2) 0.8750(2) 0.2235(2) 0.0285(7) Uani 1 d . .
H7A H -0.3669(2) 0.8707(2) 0.1775(2) 0.034 Uiso 1 calc R .
C8 C -0.3544(2) 0.8767(2) 0.2856(2) 0.0293(7) Uani 1 d . .
H8A H -0.4095(2) 0.8732(2) 0.2911(2) 0.035 Uiso 1 calc R .
C9 C -0.2801(2) 0.88477(15) 0.3420(2) 0.0237(6) Uani 1 d . .
C10 C -0.2768(2) 0.8870(2) 0.4152(2) 0.0253(6) Uani 1 d . .
C11 C -0.2040(2) 0.8919(2) 0.4706(2) 0.0244(6) Uani 1 d . .
C12 C -0.2011(2) 0.8966(2) 0.5448(2) 0.0281(7) Uani 1 d . .
H12A H -0.2476(2) 0.8994(2) 0.5653(2) 0.034 Uiso 1 calc R .
C13 C -0.1204(2) 0.8962(2) 0.5806(2) 0.0268(7) Uani 1 d . .
H13A H -0.0999(2) 0.8978(2) 0.6307(2) 0.032 Uiso 1 calc R .
C14 C -0.0710(2) 0.89306(14) 0.52940(15) 0.0226(6) Uani 1 d . .
C15 C 0.0166(2) 0.89329(14) 0.54436(15) 0.0240(6) Uani 1 d . .
C16 C 0.0642(2) 0.89888(14) 0.49349(15) 0.0231(6) Uani 1 d . .
C17 C 0.1513(2) 0.9152(2) 0.5093(2) 0.0278(7) Uani 1 d . .
H17A H 0.1870(2) 0.9203(2) 0.5554(2) 0.033 Uiso 1 calc R .
C18 C 0.1734(2) 0.9218(2) 0.4470(2) 0.0273(7) Uani 1 d . .
H18A H 0.2272(2) 0.9331(2) 0.4413(2) 0.033 Uiso 1 calc R .
C19 C 0.1004(2) 0.90850(15) 0.39064(15) 0.0233(6) Uani 1 d . .
C20 C 0.0969(2) 0.91180(15) 0.3176(2) 0.0243(6) Uani 1 d . .
C21 C -0.2378(2) 0.8682(2) 0.11271(15) 0.0275(7) Uani 1 d . .
C22 C -0.2348(2) 0.8019(2) 0.0820(2) 0.0449(9) Uani 1 d . .
H22A H -0.2036(2) 0.7644(2) 0.1093(2) 0.054 Uiso 1 calc R .
C23 C -0.2764(2) 0.7890(2) 0.0120(2) 0.0514(10) Uani 1 d . .
H23A H -0.2733(2) 0.7427(2) -0.0077(2) 0.062 Uiso 1 calc R .
C24 C -0.3220(2) 0.8416(2) -0.0294(2) 0.0431(9) Uani 1 d . .
C25 C -0.3241(2) 0.9083(2) 0.0013(2) 0.0493(10) Uani 1 d . .
H25A H -0.3546(2) 0.9459(2) -0.0265(2) 0.059 Uiso 1 calc R .
C26 C -0.2828(2) 0.9223(2) 0.0715(2) 0.0402(8) Uani 1 d . .
H26A H -0.2855(2) 0.9687(2) 0.0912(2) 0.048 Uiso 1 calc R .
C27 C -0.3696(2) 0.8273(3) -0.1046(2) 0.0710(14) Uani 1 d . .
H27A H -0.3977(2) 0.7811(3) -0.1069(2) 0.106 Uiso 1 d R .
H27B H -0.3312(2) 0.8265(3) -0.1357(2) 0.106 Uiso 1 d R .
H27C H -0.4108(2) 0.8650(3) -0.1201(2) 0.106 Uiso 1 d R .
C28 C -0.3567(2) 0.8806(2) 0.4367(2) 0.0300(7) Uani 1 d . .
C29 C -0.3727(2) 0.8203(2) 0.4737(2) 0.0425(8) Uani 1 d . .
H29A H -0.3318(2) 0.7838(2) 0.4862(2) 0.051 Uiso 1 calc R .
C30 C -0.4478(2) 0.8131(2) 0.4926(2) 0.0518(10) Uani 1 d . .
H30A H -0.4575(2) 0.7716(2) 0.5178(2) 0.062 Uiso 1 calc R .
C31 C -0.5084(2) 0.8648(3) 0.4755(2) 0.0519(11) Uani 1 d . .
C32 C -0.4924(2) 0.9245(2) 0.4397(2) 0.0509(10) Uani 1 d . .
H32A H -0.5334(2) 0.9610(2) 0.4278(2) 0.061 Uiso 1 calc R .
C33 C -0.4178(2) 0.9330(2) 0.4204(2) 0.0421(8) Uani 1 d . .
H33A H -0.4084(2) 0.9751(2) 0.3957(2) 0.050 Uiso 1 calc R .
C34 C -0.5913(2) 0.8553(3) 0.4949(2) 0.081(2) Uani 1 d . .
H34A H -0.5854(2) 0.8201(3) 0.5330(2) 0.121 Uiso 1 d R .
H34B H -0.6329(2) 0.8387(3) 0.4532(2) 0.121 Uiso 1 d R .
H34C H -0.6090(2) 0.9010(3) 0.5108(2) 0.121 Uiso 1 d R .
C35 C 0.0636(2) 0.8870(2) 0.62033(15) 0.0252(6) Uani 1 d . .
C36 C 0.1159(2) 0.8281(2) 0.6417(2) 0.0288(7) Uani 1 d . .
H36A H 0.1219(2) 0.7932(2) 0.6076(2) 0.035 Uiso 1 calc R .
C37 C 0.1588(2) 0.8202(2) 0.7118(2) 0.0339(7) Uani 1 d . .
H37A H 0.1932(2) 0.7794(2) 0.7252(2) 0.041 Uiso 1 calc R .
C38 C 0.1528(2) 0.8705(2) 0.7630(2) 0.0329(7) Uani 1 d . .
C39 C 0.1017(2) 0.9296(2) 0.7415(2) 0.0352(7) Uani 1 d . .
H39A H 0.0968(2) 0.9649(2) 0.7756(2) 0.042 Uiso 1 calc R .
C40 C 0.0578(2) 0.9379(2) 0.6713(2) 0.0292(7) Uani 1 d . .
H40A H 0.0235(2) 0.9789(2) 0.6580(2) 0.035 Uiso 1 calc R .
C41 C 0.2001(2) 0.8615(2) 0.8399(2) 0.0497(10) Uani 1 d . .
H41A H 0.2143(2) 0.8111(2) 0.8494(2) 0.075 Uiso 1 d R .
H41B H 0.1655(2) 0.8776(2) 0.8712(2) 0.075 Uiso 1 d R .
H41C H 0.2509(2) 0.8900(2) 0.8488(2) 0.075 Uiso 1 d R .
C42 C 0.1766(2) 0.9273(2) 0.2970(2) 0.0264(6) Uani 1 d . .
C43 C 0.2417(2) 0.8789(2) 0.3113(2) 0.0353(7) Uani 1 d . .
H43A H 0.2356(2) 0.8349(2) 0.3342(2) 0.042 Uiso 1 calc R .
C44 C 0.3157(2) 0.8934(2) 0.2928(2) 0.0399(8) Uani 1 d . .
H44A H 0.3596(2) 0.8594(2) 0.3037(2) 0.048 Uiso 1 calc R .
C45 C 0.3265(2) 0.9563(2) 0.2589(2) 0.0422(8) Uani 1 d . .
C46 C 0.2614(2) 1.0055(2) 0.2449(2) 0.0450(9) Uani 1 d . .
H46A H 0.2678(2) 1.0495(2) 0.2220(2) 0.054 Uiso 1 calc R .
C47 C 0.1875(2) 0.9915(2) 0.2636(2) 0.0380(8) Uani 1 d . .
H47A H 0.1440(2) 1.0259(2) 0.2536(2) 0.046 Uiso 1 calc R .
C48 C 0.4070(2) 0.9713(3) 0.2373(2) 0.0649(12) Uani 1 d . .
H48A H 0.4017(2) 1.0165(3) 0.2114(2) 0.097 Uiso 1 d R .
H48B H 0.4183(2) 0.9328(3) 0.2068(2) 0.097 Uiso 1 d R .
H48C H 0.4526(2) 0.9745(3) 0.2798(2) 0.097 Uiso 1 d R .
N5 N -0.08781(14) 0.75321(12) 0.36357(12) 0.0240(5) Uani 1 d . .
C49 C -0.0823(2) 0.67981(15) 0.36943(15) 0.0224(6) Uani 1 d . .
C50 C -0.0890(2) 0.6357(2) 0.3082(2) 0.0262(6) Uani 1 d . .
C51 C -0.0794(2) 0.5620(2) 0.3169(2) 0.0319(7) Uani 1 d . .
H51A H -0.0840(2) 0.5324(2) 0.2762(2) 0.038 Uiso 1 calc R .
C52 C -0.0634(2) 0.5305(2) 0.3839(2) 0.0384(8) Uani 1 d . .
H52A H -0.0556(2) 0.4801(2) 0.3889(2) 0.046 Uiso 1 calc R .
C53 C -0.0589(2) 0.5730(2) 0.4431(2) 0.0338(7) Uani 1 d . .
H53A H -0.0494(2) 0.5512(2) 0.4887(2) 0.041 Uiso 1 calc R .
C54 C -0.0680(2) 0.6472(2) 0.4373(2) 0.0272(6) Uani 1 d . .
C55 C -0.1054(2) 0.6699(2) 0.2354(2) 0.0307(7) Uani 1 d . .
H55A H -0.1432(2) 0.7117(2) 0.2355(2) 0.037 Uiso 1 calc R .
C56 C -0.1493(2) 0.6192(2) 0.1756(2) 0.0422(8) Uani 1 d . .
H56A H -0.1972(2) 0.5972(2) 0.1883(2) 0.063 Uiso 1 d R .
H56B H -0.1107(2) 0.5819(2) 0.1686(2) 0.063 Uiso 1 d R .
H56C H -0.1680(2) 0.6465(2) 0.1317(2) 0.063 Uiso 1 d R .
C57 C -0.0250(2) 0.6992(2) 0.2207(2) 0.0435(8) Uani 1 d . .
H57A H 0.0007(2) 0.7326(2) 0.2584(2) 0.065 Uiso 1 d R .
H57B H -0.0379(2) 0.7240(2) 0.1750(2) 0.065 Uiso 1 d R .
H57C H 0.0132(2) 0.6598(2) 0.2193(2) 0.065 Uiso 1 d R .
C58 C -0.0670(2) 0.6937(2) 0.5015(2) 0.0296(7) Uani 1 d . .
H58A H -0.0414(2) 0.7405(2) 0.4934(2) 0.035 Uiso 1 calc R .
C59 C -0.1551(2) 0.7095(2) 0.5060(2) 0.0447(9) Uani 1 d . .
H59A H -0.1538(2) 0.7435(2) 0.5445(2) 0.067 Uiso 1 d R .
H59B H -0.1824(2) 0.6654(2) 0.5153(2) 0.067 Uiso 1 d R .
H59C H -0.1859(2) 0.7302(2) 0.4611(2) 0.067 Uiso 1 d R .
C60 C -0.0160(2) 0.6641(2) 0.5714(2) 0.0455(9) Uani 1 d . .
H60A H 0.0392(2) 0.6512(2) 0.5659(2) 0.068 Uiso 1 d R .
H60B H -0.0434(2) 0.6217(2) 0.5844(2) 0.068 Uiso 1 d R .
H60C H -0.0108(2) 0.7002(2) 0.6086(2) 0.068 Uiso 1 d R .
C61 C 0.3061(3) 0.7084(2) 0.2487(3) 0.0677(13) Uani 1 d . .
C62 C 0.3707(3) 0.7262(3) 0.2178(3) 0.0740(14) Uani 1 d . .
H62A H 0.3585(3) 0.7397(3) 0.1691(3) 0.089 Uiso 1 calc R .
C63 C 0.4509(3) 0.7246(3) 0.2559(3) 0.085(2) Uani 1 d . .
H63A H 0.4940(3) 0.7358(3) 0.2332(3) 0.102 Uiso 1 calc R .
C64 C 0.4702(3) 0.7074(3) 0.3249(3) 0.096(2) Uani 1 d . .
H64A H 0.5266(3) 0.7077(3) 0.3509(3) 0.115 Uiso 1 calc R .
C65 C 0.4101(3) 0.6895(3) 0.3581(3) 0.088(2) Uani 1 d . .
H65A H 0.4242(3) 0.6770(3) 0.4070(3) 0.106 Uiso 1 calc R .
C66 C 0.3290(3) 0.6895(3) 0.3208(3) 0.0728(13) Uani 1 d . .
H66A H 0.2871(3) 0.6764(3) 0.3442(3) 0.087 Uiso 1 calc R .
C67 C 0.2172(4) 0.7097(4) 0.2071(3) 0.114(2) Uani 1 d . .
H67A H 0.2117(4) 0.7394(4) 0.1647(3) 0.171 Uiso 1 d R .
H67B H 0.1823(4) 0.7291(4) 0.2366(3) 0.171 Uiso 1 d R .
H67C H 0.1996(4) 0.6609(4) 0.1928(3) 0.171 Uiso 1 d R .
C68 C -0.0346(3) 1.0276(3) -0.0006(3) 0.0801(15) Uani 1 d . .
H68A H -0.0380(3) 1.0374(3) 0.0488(3) 0.096 Uiso 1 calc R .
H68B H -0.0200(3) 1.0731(3) -0.0209(3) 0.096 Uiso 1 calc R .
C69 C -0.1189(3) 1.0030(3) -0.0434(3) 0.085(2) Uani 1 d . .
H69A H -0.1342(3) 0.9583(3) -0.0220(3) 0.102 Uiso 1 calc R 1
H69B H -0.1148(3) 0.9915(3) -0.0923(3) 0.102 Uiso 1 calc R 1
C70 C -0.1876(4) 1.0581(4) -0.0474(3) 0.107(2) Uani 0.50 d P 1
H70A H -0.2187(4) 1.0476(4) -0.0117(3) 0.161 Uiso 0.50 d PR 1
H70B H -0.2252(4) 1.0569(4) -0.0947(3) 0.161 Uiso 0.50 d PR 1
H70C H -0.1625(4) 1.1055(4) -0.0385(3) 0.161 Uiso 0.50 d PR 1
C70' C -0.1876(4) 1.0581(4) -0.0474(3) 0.107(2) Uani 0.50 d P 2
H70D H -0.2411(7) 1.0339(6) -0.0680(6) 0.129 Uiso 0.50 calc PR 2
H70E H -0.1878(7) 1.0716(6) 0.0020(6) 0.129 Uiso 0.50 calc PR 2
C71' C -0.1859(7) 1.1241(6) -0.0872(6) 0.091(3) Uani 0.50 d P 2
H71A H -0.2354(7) 1.1519(6) -0.0862(6) 0.137 Uiso 0.50 d PR 2
H71B H -0.1855(7) 1.1134(6) -0.1365(6) 0.137 Uiso 0.50 d PR 2
H71C H -0.1363(7) 1.1517(6) -0.0652(6) 0.137 Uiso 0.50 d PR 2

loop_
_atom_type_symbol
_atom_type_description
_atom_type_scat_dispersion_real
_atom_type_scat_dispersion_imag
_atom_type_scat_source
C C 0.0033 0.0016 'International Tables Vol C Tables 4.2.6.8 and 6.1.1.4'
H H 0.0000 0.0000 'International Tables Vol C Tables 4.2.6.8 and 6.1.1.4'
N N 0.0061 0.0033 'International Tables Vol C Tables 4.2.6.8 and 6.1.1.4'
Hf Hf -0.5830 6.1852 'International Tables Vol C Tables 4.2.6.8 and 6.1.1.4'

loop_
_geom_angle_atom_site_label_1
_geom_angle_atom_site_label_2
_geom_angle_atom_site_label_3
_geom_angle
_geom_angle_site_symmetry_1
_geom_angle_site_symmetry_3
_geom_angle_publ_flag
N5 Hf1 N2 106.57(9) . . ?
N5 Hf1 N1 107.35(9) . . ?
N2 Hf1 N1 84.58(8) . . ?
N5 Hf1 N4 111.42(9) . . ?
N2 Hf1 N4 142.00(8) . . ?
N1 Hf1 N4 83.71(8) . . ?
N5 Hf1 N3 110.36(9) . . ?
N2 Hf1 N3 83.99(8) . . ?
N1 Hf1 N3 142.27(8) . . ?
N4 Hf1 N3 83.56(8) . . ?
C4 N1 C1 107.4(2) . . ?
C4 N1 Hf1 123.0(2) . . ?
C1 N1 Hf1 127.2(2) . . ?
C9 N2 C6 107.4(2) . . ?
C9 N2 Hf1 124.2(2) . . ?
C6 N2 Hf1 122.0(2) . . ?
C14 N3 C11 106.9(2) . . ?
C14 N3 Hf1 124.9(2) . . ?
C11 N3 Hf1 124.8(2) . . ?
C16 N4 C19 107.3(2) . . ?
C16 N4 Hf1 124.7(2) . . ?
C19 N4 Hf1 126.8(2) . . ?
N1 C1 C20 125.3(3) . . ?
N1 C1 C2 108.2(2) . . ?
C20 C1 C2 126.4(3) . . ?
C3 C2 C1 107.9(3) . . ?
C2 C3 C4 107.9(3) . . ?
N1 C4 C5 125.6(3) . . ?
N1 C4 C3 108.5(2) . . ?
C5 C4 C3 125.8(3) . . ?
C4 C5 C6 126.2(3) . . ?
C4 C5 C21 116.6(3) . . ?
C6 C5 C21 117.2(2) . . ?
N2 C6 C5 125.7(2) . . ?
N2 C6 C7 108.5(2) . . ?
C5 C6 C7 125.9(3) . . ?
C8 C7 C6 108.2(3) . . ?
C7 C8 C9 107.4(3) . . ?
N2 C9 C10 125.7(2) . . ?
N2 C9 C8 108.5(2) . . ?
C10 C9 C8 125.7(3) . . ?
C9 C10 C11 125.9(3) . . ?
C9 C10 C28 117.4(2) . . ?
C11 C10 C28 116.6(3) . . ?
N3 C11 C10 125.4(3) . . ?
N3 C11 C12 108.9(2) . . ?
C10 C11 C12 125.6(3) . . ?
C13 C12 C11 107.6(3) . . ?
C12 C13 C14 107.9(3) . . ?
N3 C14 C15 125.1(3) . . ?
N3 C14 C13 108.7(2) . . ?
C15 C14 C13 126.2(3) . . ?
C16 C15 C14 125.5(3) . . ?
C16 C15 C35 116.6(2) . . ?
C14 C15 C35 117.9(3) . . ?
N4 C16 C15 126.2(3) . . ?
N4 C16 C17 108.8(2) . . ?
C15 C16 C17 124.9(3) . . ?
C18 C17 C16 107.8(3) . . ?
C17 C18 C19 107.5(3) . . ?
N4 C19 C20 126.1(2) . . ?
N4 C19 C18 108.6(2) . . ?
C20 C19 C18 125.3(3) . . ?
C19 C20 C1 125.8(3) . . ?
C19 C20 C42 117.0(2) . . ?
C1 C20 C42 117.2(3) . . ?
C22 C21 C26 118.4(3) . . ?
C22 C21 C5 119.5(3) . . ?
C26 C21 C5 122.1(3) . . ?
C21 C22 C23 121.1(3) . . ?
C24 C23 C22 121.5(4) . . ?
C23 C24 C25 117.3(3) . . ?
C23 C24 C27 121.8(4) . . ?
C25 C24 C27 120.9(4) . . ?
C24 C25 C26 122.1(3) . . ?
C21 C26 C25 119.7(3) . . ?
C33 C28 C29 117.7(3) . . ?
C33 C28 C10 122.1(3) . . ?
C29 C28 C10 120.2(3) . . ?
C30 C29 C28 120.6(3) . . ?
C31 C30 C29 121.4(4) . . ?
C32 C31 C30 118.0(3) . . ?
C32 C31 C34 121.1(4) . . ?
C30 C31 C34 120.8(4) . . ?
C31 C32 C33 121.6(3) . . ?
C28 C33 C32 120.6(3) . . ?
C40 C35 C36 118.0(3) . . ?
C40 C35 C15 122.5(3) . . ?
C36 C35 C15 119.4(3) . . ?
C37 C36 C35 120.7(3) . . ?
C36 C37 C38 121.6(3) . . ?
C37 C38 C39 117.8(3) . . ?
C37 C38 C41 121.3(3) . . ?
C39 C38 C41 120.9(3) . . ?
C40 C39 C38 121.2(3) . . ?
C39 C40 C35 120.7(3) . . ?
C43 C42 C47 118.0(3) . . ?
C43 C42 C20 121.3(3) . . ?
C47 C42 C20 120.8(3) . . ?
C42 C43 C44 121.3(3) . . ?
C45 C44 C43 121.0(3) . . ?
C44 C45 C46 118.0(3) . . ?
C44 C45 C48 120.8(3) . . ?
C46 C45 C48 121.2(3) . . ?
C47 C46 C45 121.2(3) . . ?
C46 C47 C42 120.5(3) . . ?
C49 N5 Hf1 173.4(2) . . ?
N5 C49 C54 119.8(3) . . ?
N5 C49 C50 121.0(3) . . ?
C54 C49 C50 119.2(3) . . ?
C51 C50 C49 119.1(3) . . ?
C51 C50 C55 121.3(3) . . ?
C49 C50 C55 119.6(3) . . ?
C50 C51 C52 121.4(3) . . ?
C53 C52 C51 119.6(3) . . ?
C52 C53 C54 121.2(3) . . ?
C53 C54 C49 119.5(3) . . ?
C53 C54 C58 121.4(3) . . ?
C49 C54 C58 119.0(3) . . ?
C50 C55 C57 110.8(3) . . ?
C50 C55 C56 113.0(3) . . ?
C57 C55 C56 110.7(3) . . ?
C54 C58 C60 114.9(3) . . ?
C54 C58 C59 109.8(3) . . ?
C60 C58 C59 110.9(3) . . ?
C62 C61 C66 116.0(4) . . ?
C62 C61 C67 121.7(5) . . ?
C66 C61 C67 122.3(5) . . ?
C63 C62 C61 121.2(5) . . ?
C64 C63 C62 121.0(5) . . ?
C63 C64 C65 120.6(5) . . ?
C64 C65 C66 119.6(5) . . ?
C65 C66 C61 121.5(5) . . ?
C69 C68 C68 113.1(6) . 3_575 ?
C68 C69 C70' 113.9(5) . . ?
C68 C69 C70 113.9(5) . . ?
C71' C70' C69 119.0(6) . . ?

loop_
_geom_bond_atom_site_label_1
_geom_bond_atom_site_label_2
_geom_bond_distance
_geom_bond_site_symmetry_2
_geom_bond_publ_flag
Hf1 N5 1.859(2) . ?
Hf1 N2 2.178(2) . ?
Hf1 N1 2.181(2) . ?
Hf1 N4 2.193(2) . ?
Hf1 N3 2.193(2) . ?
N1 C4 1.384(3) . ?
N1 C1 1.383(4) . ?
N2 C9 1.382(4) . ?
N2 C6 1.387(3) . ?
N3 C14 1.383(3) . ?
N3 C11 1.388(4) . ?
N4 C16 1.381(3) . ?
N4 C19 1.382(4) . ?
C1 C20 1.407(4) . ?
C1 C2 1.439(4) . ?
C2 C3 1.348(4) . ?
C3 C4 1.432(4) . ?
C4 C5 1.405(4) . ?
C5 C6 1.406(4) . ?
C5 C21 1.502(4) . ?
C6 C7 1.432(4) . ?
C7 C8 1.353(4) . ?
C8 C9 1.444(4) . ?
C9 C10 1.407(4) . ?
C10 C11 1.413(4) . ?
C10 C28 1.489(4) . ?
C11 C12 1.431(4) . ?
C12 C13 1.353(4) . ?
C13 C14 1.433(4) . ?
C14 C15 1.413(4) . ?
C15 C16 1.409(4) . ?
C15 C35 1.495(4) . ?
C16 C17 1.437(4) . ?
C17 C18 1.351(4) . ?
C18 C19 1.444(4) . ?
C19 C20 1.404(4) . ?
C20 C42 1.499(4) . ?
C21 C22 1.377(4) . ?
C21 C26 1.387(4) . ?
C22 C23 1.388(5) . ?
C23 C24 1.372(5) . ?
C24 C25 1.383(5) . ?
C24 C27 1.504(5) . ?
C25 C26 1.393(5) . ?
C28 C33 1.388(4) . ?
C28 C29 1.393(5) . ?
C29 C30 1.389(5) . ?
C30 C31 1.374(5) . ?
C31 C32 1.372(6) . ?
C31 C34 1.523(5) . ?
C32 C33 1.388(5) . ?
C35 C40 1.390(4) . ?
C35 C36 1.398(4) . ?
C36 C37 1.381(4) . ?
C37 C38 1.385(5) . ?
C38 C39 1.391(4) . ?
C38 C41 1.518(4) . ?
C39 C40 1.389(4) . ?
C42 C43 1.384(4) . ?
C42 C47 1.393(4) . ?
C43 C44 1.388(4) . ?
C44 C45 1.377(5) . ?
C45 C46 1.392(5) . ?
C45 C48 1.522(5) . ?
C46 C47 1.388(5) . ?
N5 C49 1.374(4) . ?
C49 C54 1.416(4) . ?
C49 C50 1.426(4) . ?
C50 C51 1.388(4) . ?
C50 C55 1.513(4) . ?
C51 C52 1.391(4) . ?
C52 C53 1.382(4) . ?
C53 C54 1.393(4) . ?
C54 C58 1.514(4) . ?
C55 C57 1.532(5) . ?
C55 C56 1.537(4) . ?
C58 C60 1.516(4) . ?
C58 C59 1.517(5) . ?
C61 C62 1.389(7) . ?
C61 C66 1.402(7) . ?
C61 C67 1.501(7) . ?
C62 C63 1.358(7) . ?
C63 C64 1.337(7) . ?
C64 C65 1.354(7) . ?
C65 C66 1.366(7) . ?
C68 C69 1.515(7) . ?
C68 C68 1.539(9) 3_575 ?
C69 C70' 1.523(7) . ?
C69 C70 1.523(7) . ?
C70' C71' 1.458(12) . ?

loop_
_geom_torsion_atom_site_label_1
_geom_torsion_atom_site_label_2
_geom_torsion_atom_site_label_3
_geom_torsion_atom_site_label_4
_geom_torsion
_geom_torsion_site_symmetry_1
_geom_torsion_site_symmetry_2
_geom_torsion_site_symmetry_3
_geom_torsion_site_symmetry_4
_geom_torsion_publ_flag
N5 Hf1 N1 C4 72.6(2) . . . . ?
N2 Hf1 N1 C4 -33.1(2) . . . . ?
N4 Hf1 N1 C4 -176.9(2) . . . . ?
N3 Hf1 N1 C4 -106.0(2) . . . . ?
N5 Hf1 N1 C1 -87.7(2) . . . . ?
N2 Hf1 N1 C1 166.6(2) . . . . ?
N4 Hf1 N1 C1 22.8(2) . . . . ?
N3 Hf1 N1 C1 93.7(3) . . . . ?
N5 Hf1 N2 C9 77.4(2) . . . . ?
N1 Hf1 N2 C9 -176.1(2) . . . . ?
N4 Hf1 N2 C9 -103.6(2) . . . . ?
N3 Hf1 N2 C9 -32.1(2) . . . . ?
N5 Hf1 N2 C6 -71.1(2) . . . . ?
N1 Hf1 N2 C6 35.4(2) . . . . ?
N4 Hf1 N2 C6 107.9(2) . . . . ?
N3 Hf1 N2 C6 179.4(2) . . . . ?
N5 Hf1 N3 C14 79.3(2) . . . . ?
N2 Hf1 N3 C14 -175.3(2) . . . . ?
N1 Hf1 N3 C14 -102.2(2) . . . . ?
N4 Hf1 N3 C14 -31.2(2) . . . . ?
N5 Hf1 N3 C11 -77.1(2) . . . . ?
N2 Hf1 N3 C11 28.3(2) . . . . ?
N1 Hf1 N3 C11 101.4(2) . . . . ?
N4 Hf1 N3 C11 172.4(2) . . . . ?
N5 Hf1 N4 C16 -80.4(2) . . . . ?
N2 Hf1 N4 C16 100.6(2) . . . . ?
N1 Hf1 N4 C16 173.4(2) . . . . ?
N3 Hf1 N4 C16 29.0(2) . . . . ?
N5 Hf1 N4 C19 85.7(2) . . . . ?
N2 Hf1 N4 C19 -93.4(2) . . . . ?
N1 Hf1 N4 C19 -20.6(2) . . . . ?
N3 Hf1 N4 C19 -165.0(2) . . . . ?
C4 N1 C1 C20 178.7(3) . . . . ?
Hf1 N1 C1 C20 -18.6(4) . . . . ?
C4 N1 C1 C2 -0.8(3) . . . . ?
Hf1 N1 C1 C2 162.0(2) . . . . ?
N1 C1 C2 C3 0.1(4) . . . . ?
C20 C1 C2 C3 -179.4(3) . . . . ?
C1 C2 C3 C4 0.6(4) . . . . ?
C1 N1 C4 C5 -176.0(3) . . . . ?
Hf1 N1 C4 C5 20.4(4) . . . . ?
C1 N1 C4 C3 1.1(3) . . . . ?
Hf1 N1 C4 C3 -162.5(2) . . . . ?
C2 C3 C4 N1 -1.1(4) . . . . ?
C2 C3 C4 C5 176.0(3) . . . . ?
N1 C4 C5 C6 5.7(5) . . . . ?
C3 C4 C5 C6 -171.0(3) . . . . ?
N1 C4 C5 C21 -173.5(3) . . . . ?
C3 C4 C5 C21 9.8(4) . . . . ?
C9 N2 C6 C5 -178.8(3) . . . . ?
Hf1 N2 C6 C5 -25.7(4) . . . . ?
C9 N2 C6 C7 0.4(3) . . . . ?
Hf1 N2 C6 C7 153.4(2) . . . . ?
C4 C5 C6 N2 -2.6(5) . . . . ?
C21 C5 C6 N2 176.5(3) . . . . ?
C4 C5 C6 C7 178.4(3) . . . . ?
C21 C5 C6 C7 -2.4(4) . . . . ?
N2 C6 C7 C8 -0.7(3) . . . . ?
C5 C6 C7 C8 178.4(3) . . . . ?
C6 C7 C8 C9 0.8(3) . . . . ?
C6 N2 C9 C10 177.8(3) . . . . ?
Hf1 N2 C9 C10 25.5(4) . . . . ?
C6 N2 C9 C8 0.1(3) . . . . ?
Hf1 N2 C9 C8 -152.2(2) . . . . ?
C7 C8 C9 N2 -0.6(3) . . . . ?
C7 C8 C9 C10 -178.3(3) . . . . ?
N2 C9 C10 C11 -0.2(5) . . . . ?
C8 C9 C10 C11 177.2(3) . . . . ?
N2 C9 C10 C28 -177.4(3) . . . . ?
C8 C9 C10 C28 -0.1(4) . . . . ?
C14 N3 C11 C10 -177.0(3) . . . . ?
Hf1 N3 C11 C10 -17.1(4) . . . . ?
C14 N3 C11 C12 1.1(3) . . . . ?
Hf1 N3 C11 C12 161.1(2) . . . . ?
C9 C10 C11 N3 -4.4(5) . . . . ?
C28 C10 C11 N3 172.9(3) . . . . ?
C9 C10 C11 C12 177.8(3) . . . . ?
C28 C10 C11 C12 -4.9(4) . . . . ?
N3 C11 C12 C13 -1.6(3) . . . . ?
C10 C11 C12 C13 176.5(3) . . . . ?
C11 C12 C13 C14 1.4(3) . . . . ?
C11 N3 C14 C15 -179.5(3) . . . . ?
Hf1 N3 C14 C15 20.6(4) . . . . ?
C11 N3 C14 C13 -0.3(3) . . . . ?
Hf1 N3 C14 C13 -160.2(2) . . . . ?
C12 C13 C14 N3 -0.7(3) . . . . ?
C12 C13 C14 C15 178.5(3) . . . . ?
N3 C14 C15 C16 7.2(4) . . . . ?
C13 C14 C15 C16 -171.9(3) . . . . ?
N3 C14 C15 C35 -172.7(3) . . . . ?
C13 C14 C15 C35 8.2(4) . . . . ?
C19 N4 C16 C15 175.5(3) . . . . ?
Hf1 N4 C16 C15 -16.2(4) . . . . ?
C19 N4 C16 C17 0.0(3) . . . . ?
Hf1 N4 C16 C17 168.3(2) . . . . ?
C14 C15 C16 N4 -9.6(5) . . . . ?
C35 C15 C16 N4 170.3(3) . . . . ?
C14 C15 C16 C17 165.3(3) . . . . ?
C35 C15 C16 C17 -14.8(4) . . . . ?
N4 C16 C17 C18 0.7(3) . . . . ?
C15 C16 C17 C18 -175.0(3) . . . . ?
C16 C17 C18 C19 -1.0(3) . . . . ?
C16 N4 C19 C20 -178.1(3) . . . . ?
Hf1 N4 C19 C20 13.9(4) . . . . ?
C16 N4 C19 C18 -0.6(3) . . . . ?
Hf1 N4 C19 C18 -168.5(2) . . . . ?
C17 C18 C19 N4 1.0(3) . . . . ?
C17 C18 C19 C20 178.5(3) . . . . ?
N4 C19 C20 C1 1.0(5) . . . . ?
C18 C19 C20 C1 -176.1(3) . . . . ?
N4 C19 C20 C42 179.9(3) . . . . ?
C18 C19 C20 C42 2.8(4) . . . . ?
N1 C1 C20 C19 1.4(5) . . . . ?
C2 C1 C20 C19 -179.3(3) . . . . ?
N1 C1 C20 C42 -177.6(3) . . . . ?
C2 C1 C20 C42 1.8(4) . . . . ?
C4 C5 C21 C22 76.1(4) . . . . ?
C6 C5 C21 C22 -103.2(4) . . . . ?
C4 C5 C21 C26 -104.5(4) . . . . ?
C6 C5 C21 C26 76.3(4) . . . . ?
C26 C21 C22 C23 -0.9(5) . . . . ?
C5 C21 C22 C23 178.6(3) . . . . ?
C21 C22 C23 C24 0.1(6) . . . . ?
C22 C23 C24 C25 0.7(6) . . . . ?
C22 C23 C24 C27 -178.0(4) . . . . ?
C23 C24 C25 C26 -0.9(6) . . . . ?
C27 C24 C25 C26 177.9(4) . . . . ?
C22 C21 C26 C25 0.7(5) . . . . ?
C5 C21 C26 C25 -178.7(3) . . . . ?
C24 C25 C26 C21 0.2(6) . . . . ?
C9 C10 C28 C33 -66.4(4) . . . . ?
C11 C10 C28 C33 116.1(3) . . . . ?
C9 C10 C28 C29 112.9(3) . . . . ?
C11 C10 C28 C29 -64.6(4) . . . . ?
C33 C28 C29 C30 0.8(5) . . . . ?
C10 C28 C29 C30 -178.5(3) . . . . ?
C28 C29 C30 C31 0.0(6) . . . . ?
C29 C30 C31 C32 -0.7(6) . . . . ?
C29 C30 C31 C34 178.4(4) . . . . ?
C30 C31 C32 C33 0.5(6) . . . . ?
C34 C31 C32 C33 -178.5(4) . . . . ?
C29 C28 C33 C32 -0.9(5) . . . . ?
C10 C28 C33 C32 178.4(3) . . . . ?
C31 C32 C33 C28 0.3(6) . . . . ?
C16 C15 C35 C40 118.0(3) . . . . ?
C14 C15 C35 C40 -62.1(4) . . . . ?
C16 C15 C35 C36 -61.8(4) . . . . ?
C14 C15 C35 C36 118.1(3) . . . . ?
C40 C35 C36 C37 1.4(5) . . . . ?
C15 C35 C36 C37 -178.7(3) . . . . ?
C35 C36 C37 C38 -1.0(5) . . . . ?
C36 C37 C38 C39 0.1(5) . . . . ?
C36 C37 C38 C41 180.0(3) . . . . ?
C37 C38 C39 C40 0.3(5) . . . . ?
C41 C38 C39 C40 -179.5(3) . . . . ?
C38 C39 C40 C35 0.2(5) . . . . ?
C36 C35 C40 C39 -1.0(5) . . . . ?
C15 C35 C40 C39 179.1(3) . . . . ?
C19 C20 C42 C43 66.4(4) . . . . ?
C1 C20 C42 C43 -114.5(3) . . . . ?
C19 C20 C42 C47 -112.7(3) . . . . ?
C1 C20 C42 C47 66.3(4) . . . . ?
C47 C42 C43 C44 -0.3(5) . . . . ?
C20 C42 C43 C44 -179.5(3) . . . . ?
C42 C43 C44 C45 -0.6(5) . . . . ?
C43 C44 C45 C46 1.0(5) . . . . ?
C43 C44 C45 C48 -178.6(3) . . . . ?
C44 C45 C46 C47 -0.6(6) . . . . ?
C48 C45 C46 C47 179.0(4) . . . . ?
C45 C46 C47 C42 -0.2(5) . . . . ?
C43 C42 C47 C46 0.7(5) . . . . ?
C20 C42 C47 C46 179.9(3) . . . . ?
N2 Hf1 N5 C49 -139.3(18) . . . . ?
N1 Hf1 N5 C49 131.3(18) . . . . ?
N4 Hf1 N5 C49 41.3(18) . . . . ?
N3 Hf1 N5 C49 -49.7(18) . . . . ?
Hf1 N5 C49 C54 24.6(20) . . . . ?
Hf1 N5 C49 C50 -153.9(17) . . . . ?
N5 C49 C50 C51 177.2(3) . . . . ?
C54 C49 C50 C51 -1.4(4) . . . . ?
N5 C49 C50 C55 -2.2(4) . . . . ?
C54 C49 C50 C55 179.2(3) . . . . ?
C49 C50 C51 C52 -0.1(5) . . . . ?
C55 C50 C51 C52 179.3(3) . . . . ?
C50 C51 C52 C53 1.7(5) . . . . ?
C51 C52 C53 C54 -1.7(5) . . . . ?
C52 C53 C54 C49 0.1(5) . . . . ?
C52 C53 C54 C58 177.3(3) . . . . ?
N5 C49 C54 C53 -177.2(3) . . . . ?
C50 C49 C54 C53 1.4(4) . . . . ?
N5 C49 C54 C58 5.6(4) . . . . ?
C50 C49 C54 C58 -175.8(3) . . . . ?
C51 C50 C55 C57 -98.0(3) . . . . ?
C49 C50 C55 C57 81.4(3) . . . . ?
C51 C50 C55 C56 26.9(4) . . . . ?
C49 C50 C55 C56 -153.7(3) . . . . ?
C53 C54 C58 C60 28.7(4) . . . . ?
C49 C54 C58 C60 -154.1(3) . . . . ?
C53 C54 C58 C59 -97.1(3) . . . . ?
C49 C54 C58 C59 80.1(3) . . . . ?
C66 C61 C62 C63 0.4(7) . . . . ?
C67 C61 C62 C63 -179.7(5) . . . . ?
C61 C62 C63 C64 -1.5(8) . . . . ?
C62 C63 C64 C65 1.6(9) . . . . ?
C63 C64 C65 C66 -0.5(10) . . . . ?
C64 C65 C66 C61 -0.7(9) . . . . ?
C62 C61 C66 C65 0.7(7) . . . . ?
C67 C61 C66 C65 -179.2(5) . . . . ?
C68 C68 C69 C70' -178.0(5) 3_575 . . . ?
C68 C68 C69 C70 -178.0(5) 3_575 . . . ?
C68 C69 C70' C71' 68.3(8) . . . . ?
C70 C69 C70' C71' 0.0(1000) . . . . ?
